data_7712466
loop_
_publ_author_name
'Terlecki, Micha\/l'
'Justyniak, Iwona'
'Leszczy\'nski, Micha\/l K.'
'Bernatowicz, Piotr'
'Lewi\'nski, Janusz'

_publ_section_title
;
 Factors controlling the structure of alkylzinc amidinates: on the role of
 N-substituents
;
_journal_issue 9
_journal_name_full 'Dalton Transactions'
_journal_page_first 2712
_journal_page_last 2721
_journal_paper_doi 10.1039/D2DT03722J
_journal_volume 52
_journal_year 2023
_chemical_formula_sum 'C54 H50 N8 Zn3'
_chemical_formula_weight 1007.13
_space_group_crystal_system monoclinic
_space_group_IT_number 14
_space_group_name_Hall '-P 2yn'
_space_group_name_H-M_alt 'P 1 21/n 1'
_atom_sites_solution_hydrogens geom
_audit_creation_method SHELXL-2018/3
_audit_update_record
;
2022-11-20 deposited with the CCDC.	2023-02-03 downloaded from the CCDC.
;
_cell_angle_alpha 90
_cell_angle_beta 107.018(2)
_cell_angle_gamma 90
_cell_formula_units_Z 8
_cell_length_a 18.5634(3)
_cell_length_b 24.5535(4)
_cell_length_c 22.3642(4)
_cell_measurement_reflns_used 10654
_cell_measurement_temperature 100(2)
_cell_measurement_theta_max 27.375
_cell_measurement_theta_min 0.998
_cell_volume 9747.2(3)
_computing_cell_refinement 'CrysAlisPro 1.171.40.45a (Rigaku OD, 2019)'
_computing_data_collection 'CrysAlisPro 1.171.40.45a (Rigaku OD, 2019)'
_computing_data_reduction 'CrysAlisPro 1.171.40.45a (Rigaku OD, 2019)'
_computing_molecular_graphics
;
CrystalMaker (Palmer, D. C. (2014) CrystalMaker Software Ltd, Begbroke, Oxfordshire, England.)
ORTEP III (Farrugia, L. J. (2012). J. Appl. Cryst. 45, 849-854.)
;
_computing_publication_material
;
WinGX: Farrugia, L. J. (2012). J. Appl. Cryst. 45, 849-854.)
;
_computing_structure_refinement 'SHELXL-2018/3 (Sheldrick, 2018)'
_computing_structure_solution 'SHELXT (Sheldrick, G. M. (2015). Acta Cryst. A71, 3-8)'
_diffrn_ambient_temperature 100(2)
_diffrn_detector_area_resol_mean 16.2974
_diffrn_measured_fraction_theta_full 0.998
_diffrn_measured_fraction_theta_max 0.988
_diffrn_measurement_device 'four-circle diffractometer'
_diffrn_measurement_device_type 'SuperNova, Dual, Cu at home/near, Eos'
_diffrn_measurement_method '\w scans'
_diffrn_radiation_type MoK\a
_diffrn_radiation_wavelength 0.71073
_diffrn_reflns_av_R_equivalents 0.0392
_diffrn_reflns_av_unetI/netI 0.0597
_diffrn_reflns_Laue_measured_fraction_full 0.998
_diffrn_reflns_Laue_measured_fraction_max 0.988
_diffrn_reflns_limit_h_max 23
_diffrn_reflns_limit_h_min -20
_diffrn_reflns_limit_k_max 28
_diffrn_reflns_limit_k_min -31
_diffrn_reflns_limit_l_max 16
_diffrn_reflns_limit_l_min -28
_diffrn_reflns_number 49944
_diffrn_reflns_point_group_measured_fraction_full 0.998
_diffrn_reflns_point_group_measured_fraction_max 0.988
_diffrn_reflns_theta_full 25.242
_diffrn_reflns_theta_max 27.000
_diffrn_reflns_theta_min 3.015
_diffrn_source 'micro-focus sealed X-ray tube'
_exptl_absorpt_coefficient_mu 1.509
_exptl_absorpt_correction_T_max 0.900
_exptl_absorpt_correction_T_min 0.819
_exptl_absorpt_correction_type multi-scan
_exptl_absorpt_process_details
;
CrysAlisPro 1.171.40.45a (Rigaku Oxford Diffraction, 2019)
Empirical absorption correction using spherical harmonics,
 implemented in SCALE3 ABSPACK scaling algorithm.
;
_exptl_crystal_colour colorless
_exptl_crystal_density_diffrn 1.373
_exptl_crystal_description plate
_exptl_crystal_F_000 4160
_exptl_crystal_size_max 0.15
_exptl_crystal_size_mid 0.11
_exptl_crystal_size_min 0.07
_refine_diff_density_max 0.554
_refine_diff_density_min -0.532
_refine_diff_density_rms 0.086
_refine_ls_extinction_method none
_refine_ls_goodness_of_fit_ref 1.044
_refine_ls_hydrogen_treatment constr
_refine_ls_matrix_type full
_refine_ls_number_parameters 1175
_refine_ls_number_reflns 21042
_refine_ls_number_restraints 0
_refine_ls_restrained_S_all 1.044
_refine_ls_R_factor_all 0.0640
_refine_ls_R_factor_gt 0.0407
_refine_ls_shift/su_max 0.002
_refine_ls_shift/su_mean 0.000
_refine_ls_structure_factor_coef Fsqd
_refine_ls_weighting_details 'w=1/[\s^2^(Fo^2^)+(0.0208P)^2^+10.3452P] where P=(Fo^2^+2Fc^2^)/3'
_refine_ls_weighting_scheme calc
_refine_ls_wR_factor_gt 0.0763
_refine_ls_wR_factor_ref 0.0844
_reflns_Friedel_coverage 0.000
_reflns_number_gt 16019
_reflns_number_total 21042
_reflns_threshold_expression 'I > 2\s(I)'
_cod_data_source_file d2dt03722j2.cif
_cod_data_source_block shelx
_cod_original_sg_symbol_H-M 'P 21/n'
_cod_database_code 7712466
_shelx_shelxl_version_number 2018/3
_shelx_space_group_comment
;
The symmetry employed for this shelxl refinement is uniquely defined
by the following loop, which should always be used as a source of
symmetry information in preference to the above space-group names.
They are only intended as comments.
;

loop_
_space_group_symop_operation_xyz
'x, y, z'
'-x+1/2, y+1/2, -z+1/2'
'-x, -y, -z'
'x-1/2, -y-1/2, z-1/2'

loop_
_atom_site_label
_atom_site_type_symbol
_atom_site_fract_x
_atom_site_fract_y
_atom_site_fract_z
_atom_site_U_iso_or_equiv
_atom_site_adp_type
_atom_site_occupancy
_atom_site_site_symmetry_order
_atom_site_calc_flag
_atom_site_refinement_flags_posn
_atom_site_refinement_flags_adp
_atom_site_refinement_flags_occupancy
_atom_site_disorder_assembly
_atom_site_disorder_group
C1 C 0.77635(17) 0.61461(12) 0.85574(15) 0.0227(7) Uani 1 1 d . . . . .
H1A H 0.763959 0.618813 0.895188 0.034 Uiso 1 1 calc R U . . .
H1B H 0.739048 0.634046 0.822428 0.034 Uiso 1 1 calc R U . . .
H1C H 0.826538 0.629700 0.860285 0.034 Uiso 1 1 calc R U . . .
C2 C 0.61796(17) 0.46598(13) 0.57939(13) 0.0227(7) Uani 1 1 d . . . . .
H2A H 0.627326 0.429924 0.564392 0.034 Uiso 1 1 calc R U . . .
H2B H 0.659498 0.490492 0.579040 0.034 Uiso 1 1 calc R U . . .
H2C H 0.570652 0.480598 0.552000 0.034 Uiso 1 1 calc R U . . .
C3 C 0.61716(14) 0.53963(12) 0.77489(13) 0.0139(6) Uani 1 1 d . . . . .
H3 H 0.598143 0.572913 0.785816 0.017 Uiso 1 1 calc R U . . .
C4 C 0.63816(16) 0.51620(11) 0.88015(14) 0.0156(6) Uani 1 1 d . . . . .
C5 C 0.69249(17) 0.50941(12) 0.93744(14) 0.0202(7) Uani 1 1 d . . . . .
H5 H 0.742403 0.499584 0.938672 0.024 Uiso 1 1 calc R U . . .
C6 C 0.67449(18) 0.51686(13) 0.99284(15) 0.0254(7) Uani 1 1 d . . . . .
H6 H 0.712085 0.511631 1.031657 0.030 Uiso 1 1 calc R U . . .
C7 C 0.60223(19) 0.53186(14) 0.99228(15) 0.0292(8) Uani 1 1 d . . . . .
H7 H 0.590327 0.537626 1.030319 0.035 Uiso 1 1 calc R U . . .
C8 C 0.54797(18) 0.53826(13) 0.93547(16) 0.0270(8) Uani 1 1 d . . . . .
H8 H 0.498290 0.548392 0.934606 0.032 Uiso 1 1 calc R U . . .
C9 C 0.56469(16) 0.53015(12) 0.87966(15) 0.0203(7) Uani 1 1 d . . . . .
H9 H 0.526357 0.534046 0.841018 0.024 Uiso 1 1 calc R U . . .
C10 C 0.57148(15) 0.57360(11) 0.67466(13) 0.0145(6) Uani 1 1 d . . . . .
C11 C 0.61040(16) 0.62274(12) 0.67850(14) 0.0185(6) Uani 1 1 d . . . . .
H11 H 0.658185 0.627027 0.708647 0.022 Uiso 1 1 calc R U . . .
C12 C 0.57975(16) 0.66498(13) 0.63875(15) 0.0225(7) Uani 1 1 d . . . . .
H12 H 0.606135 0.698516 0.642010 0.027 Uiso 1 1 calc R U . . .
C13 C 0.50982(16) 0.65879(13) 0.59350(15) 0.0216(7) Uani 1 1 d . . . . .
H13 H 0.488480 0.688025 0.566242 0.026 Uiso 1 1 calc R U . . .
C14 C 0.47223(16) 0.60965(12) 0.58895(14) 0.0211(7) Uani 1 1 d . . . . .
H14 H 0.425015 0.605057 0.558124 0.025 Uiso 1 1 calc R U . . .
C15 C 0.50288(15) 0.56694(12) 0.62904(14) 0.0183(6) Uani 1 1 d . . . . .
H15 H 0.476926 0.533182 0.625257 0.022 Uiso 1 1 calc R U . . .
C16 C 0.76706(14) 0.46895(11) 0.71685(13) 0.0120(6) Uani 1 1 d . . . . .
H16 H 0.788132 0.462698 0.683533 0.014 Uiso 1 1 calc R U . . .
C17 C 0.81604(15) 0.55556(11) 0.71659(14) 0.0143(6) Uani 1 1 d . . . . .
C18 C 0.88038(15) 0.58315(12) 0.75195(14) 0.0192(7) Uani 1 1 d . . . . .
H18 H 0.900926 0.575599 0.795274 0.023 Uiso 1 1 calc R U . . .
C19 C 0.91404(17) 0.62168(13) 0.72325(16) 0.0234(7) Uani 1 1 d . . . . .
H19 H 0.957886 0.640283 0.747176 0.028 Uiso 1 1 calc R U . . .
C20 C 0.88457(17) 0.63322(12) 0.66050(15) 0.0224(7) Uani 1 1 d . . . . .
H20 H 0.908295 0.659294 0.641156 0.027 Uiso 1 1 calc R U . . .
C21 C 0.82023(16) 0.60657(12) 0.62590(15) 0.0204(7) Uani 1 1 d . . . . .
H21 H 0.799449 0.614758 0.582750 0.024 Uiso 1 1 calc R U . . .
C22 C 0.78569(16) 0.56791(12) 0.65370(14) 0.0167(6) Uani 1 1 d . . . . .
H22 H 0.741335 0.549957 0.629640 0.020 Uiso 1 1 calc R U . . .
C23 C 0.73983(15) 0.37572(11) 0.70987(13) 0.0150(6) Uani 1 1 d . . . . .
C24 C 0.81308(16) 0.36035(12) 0.71235(15) 0.0209(7) Uani 1 1 d . . . . .
H24 H 0.853287 0.385454 0.727241 0.025 Uiso 1 1 calc R U . . .
C25 C 0.82774(17) 0.30887(13) 0.69333(16) 0.0270(8) Uani 1 1 d . . . . .
H25 H 0.877677 0.299365 0.694288 0.032 Uiso 1 1 calc R U . . .
C26 C 0.77037(18) 0.27116(13) 0.67296(16) 0.0278(8) Uani 1 1 d . . . . .
H26 H 0.780757 0.235810 0.660319 0.033 Uiso 1 1 calc R U . . .
C27 C 0.69747(17) 0.28557(12) 0.67119(14) 0.0218(7) Uani 1 1 d . . . . .
H27 H 0.657726 0.259910 0.657562 0.026 Uiso 1 1 calc R U . . .
C28 C 0.68254(16) 0.33743(12) 0.68932(14) 0.0171(6) Uani 1 1 d . . . . .
H28 H 0.632398 0.346957 0.687671 0.021 Uiso 1 1 calc R U . . .
C29 C 0.83215(15) 0.42609(11) 0.89625(13) 0.0137(6) Uani 1 1 d . . . . .
H29 H 0.873374 0.405886 0.921819 0.016 Uiso 1 1 calc R U . . .
C30 C 0.92331(15) 0.49264(11) 0.90176(13) 0.0129(6) Uani 1 1 d . . . . .
C31 C 0.94568(15) 0.54295(11) 0.93049(13) 0.0150(6) Uani 1 1 d . . . . .
H31 H 0.909579 0.566571 0.939353 0.018 Uiso 1 1 calc R U . . .
C32 C 1.02107(16) 0.55826(12) 0.94605(14) 0.0185(6) Uani 1 1 d . . . . .
H32 H 1.035990 0.592685 0.965028 0.022 Uiso 1 1 calc R U . . .
C33 C 1.07464(16) 0.52409(12) 0.93428(14) 0.0197(7) Uani 1 1 d . . . . .
H33 H 1.126064 0.534762 0.945663 0.024 Uiso 1 1 calc R U . . .
C34 C 1.05275(16) 0.47416(12) 0.90575(14) 0.0203(7) Uani 1 1 d . . . . .
H34 H 1.089218 0.450415 0.897654 0.024 Uiso 1 1 calc R U . . .
C35 C 0.97731(16) 0.45890(12) 0.88900(14) 0.0172(6) Uani 1 1 d . . . . .
H35 H 0.962419 0.425024 0.868597 0.021 Uiso 1 1 calc R U . . .
C36 C 0.76527(15) 0.34633(11) 0.89927(14) 0.0144(6) Uani 1 1 d . . . . .
C37 C 0.78746(15) 0.33612(12) 0.96345(14) 0.0178(6) Uani 1 1 d . . . . .
H37 H 0.802149 0.365388 0.992242 0.021 Uiso 1 1 calc R U . . .
C38 C 0.78804(17) 0.28297(13) 0.98520(15) 0.0244(7) Uani 1 1 d . . . . .
H38 H 0.804467 0.276032 1.028892 0.029 Uiso 1 1 calc R U . . .
C39 C 0.76494(16) 0.24015(12) 0.94386(15) 0.0230(7) Uani 1 1 d . . . . .
H39 H 0.765446 0.203964 0.959030 0.028 Uiso 1 1 calc R U . . .
C40 C 0.74101(16) 0.25040(13) 0.88007(15) 0.0231(7) Uani 1 1 d . . . . .
H40 H 0.724197 0.221236 0.851470 0.028 Uiso 1 1 calc R U . . .
C41 C 0.74157(15) 0.30321(12) 0.85793(14) 0.0177(6) Uani 1 1 d . . . . .
H41 H 0.725629 0.309897 0.814175 0.021 Uiso 1 1 calc R U . . .
C42 C 0.52874(15) 0.38956(11) 0.73843(13) 0.0145(6) Uani 1 1 d . . . . .
H42 H 0.482770 0.372749 0.738757 0.017 Uiso 1 1 calc R U . . .
C43 C 0.46096(15) 0.41393(12) 0.63702(14) 0.0159(6) Uani 1 1 d . . . . .
C44 C 0.39536(15) 0.43395(12) 0.64785(14) 0.0176(6) Uani 1 1 d . . . . .
H44 H 0.396102 0.445637 0.688521 0.021 Uiso 1 1 calc R U . . .
C45 C 0.32884(16) 0.43667(14) 0.59862(15) 0.0251(7) Uani 1 1 d . . . . .
H45 H 0.284021 0.449653 0.606062 0.030 Uiso 1 1 calc R U . . .
C46 C 0.32762(18) 0.42076(16) 0.53953(16) 0.0344(9) Uani 1 1 d . . . . .
H46 H 0.282314 0.423470 0.506107 0.041 Uiso 1 1 calc R U . . .
C47 C 0.39237(18) 0.40073(16) 0.52849(15) 0.0332(9) Uani 1 1 d . . . . .
H47 H 0.391234 0.389321 0.487639 0.040 Uiso 1 1 calc R U . . .
C48 C 0.45858(16) 0.39733(13) 0.57689(14) 0.0218(7) Uani 1 1 d . . . . .
H48 H 0.502810 0.383576 0.569093 0.026 Uiso 1 1 calc R U . . .
C49 C 0.57132(15) 0.35433(12) 0.83922(13) 0.0154(6) Uani 1 1 d . . . . .
C50 C 0.54169(15) 0.30178(12) 0.82659(14) 0.0164(6) Uani 1 1 d . . . . .
H50 H 0.530722 0.287580 0.785384 0.020 Uiso 1 1 calc R U . . .
C51 C 0.52822(16) 0.27035(13) 0.87328(15) 0.0212(7) Uani 1 1 d . . . . .
H51 H 0.506979 0.235051 0.863895 0.025 Uiso 1 1 calc R U . . .
C52 C 0.54563(17) 0.29017(13) 0.93397(15) 0.0256(7) Uani 1 1 d . . . . .
H52 H 0.536570 0.268472 0.966200 0.031 Uiso 1 1 calc R U . . .
C53 C 0.57634(18) 0.34185(14) 0.94728(15) 0.0285(8) Uani 1 1 d . . . . .
H53 H 0.589151 0.355269 0.988912 0.034 Uiso 1 1 calc R U . . .
C54 C 0.58845(16) 0.37407(13) 0.90014(14) 0.0212(7) Uani 1 1 d . . . . .
H54 H 0.608506 0.409708 0.909472 0.025 Uiso 1 1 calc R U . . .
C55 C 0.30207(18) 0.62623(12) 0.79326(16) 0.0262(7) Uani 1 1 d . . . . .
H55A H 0.259193 0.602329 0.774283 0.039 Uiso 1 1 calc R U . . .
H55B H 0.317870 0.621274 0.838727 0.039 Uiso 1 1 calc R U . . .
H55C H 0.343980 0.617085 0.776734 0.039 Uiso 1 1 calc R U . . .
C56 C 0.21566(16) 0.82822(13) 0.54072(14) 0.0232(7) Uani 1 1 d . . . . .
H56A H 0.228649 0.863928 0.527225 0.035 Uiso 1 1 calc R U . . .
H56B H 0.167666 0.830786 0.550539 0.035 Uiso 1 1 calc R U . . .
H56C H 0.211031 0.801658 0.507100 0.035 Uiso 1 1 calc R U . . .
C57 C 0.36606(14) 0.71001(12) 0.69526(13) 0.0132(6) Uani 1 1 d . . . . .
H57 H 0.390652 0.675807 0.697609 0.016 Uiso 1 1 calc R U . . .
C58 C 0.44467(15) 0.72090(11) 0.79661(13) 0.0138(6) Uani 1 1 d . . . . .
C59 C 0.44644(16) 0.72041(13) 0.85934(14) 0.0207(7) Uani 1 1 d . . . . .
H59 H 0.404206 0.732982 0.871214 0.025 Uiso 1 1 calc R U . . .
C60 C 0.51012(17) 0.70149(13) 0.90457(14) 0.0264(7) Uani 1 1 d . . . . .
H60 H 0.511124 0.701255 0.947284 0.032 Uiso 1 1 calc R U . . .
C61 C 0.57194(17) 0.68303(13) 0.88790(15) 0.0262(8) Uani 1 1 d . . . . .
H61 H 0.614709 0.669114 0.918752 0.031 Uiso 1 1 calc R U . . .
C62 C 0.57089(16) 0.68501(12) 0.82618(15) 0.0209(7) Uani 1 1 d . . . . .
H62 H 0.613558 0.672800 0.814693 0.025 Uiso 1 1 calc R U . . .
C63 C 0.50857(15) 0.70454(11) 0.78051(14) 0.0161(6) Uani 1 1 d . . . . .
H63 H 0.509329 0.706792 0.738289 0.019 Uiso 1 1 calc R U . . .
C64 C 0.30316(14) 0.68331(12) 0.59397(13) 0.0139(6) Uani 1 1 d . . . . .
C65 C 0.28296(15) 0.63153(12) 0.60931(14) 0.0178(6) Uani 1 1 d . . . . .
H65 H 0.283595 0.623651 0.651053 0.021 Uiso 1 1 calc R U . . .
C66 C 0.26201(16) 0.59165(13) 0.56372(16) 0.0240(7) Uani 1 1 d . . . . .
H66 H 0.249169 0.556292 0.574517 0.029 Uiso 1 1 calc R U . . .
C67 C 0.25965(16) 0.60290(14) 0.50261(16) 0.0259(8) Uani 1 1 d . . . . .
H67 H 0.245233 0.575402 0.471502 0.031 Uiso 1 1 calc R U . . .
C68 C 0.27838(16) 0.65441(14) 0.48699(15) 0.0247(7) Uani 1 1 d . . . . .
H68 H 0.276207 0.662324 0.444915 0.030 Uiso 1 1 calc R U . . .
C69 C 0.30029(16) 0.69451(13) 0.53222(14) 0.0199(7) Uani 1 1 d . . . . .
H69 H 0.313378 0.729703 0.521142 0.024 Uiso 1 1 calc R U . . .
C70 C 0.18729(15) 0.78330(11) 0.67670(13) 0.0136(6) Uani 1 1 d . . . . .
H70 H 0.140604 0.793388 0.647791 0.016 Uiso 1 1 calc R U . . .
C71 C 0.14324(15) 0.69470(12) 0.65506(15) 0.0205(7) Uani 1 1 d . . . . .
C72 C 0.11702(17) 0.65125(12) 0.68264(18) 0.0285(8) Uani 1 1 d . . . . .
H72 H 0.132077 0.647387 0.726843 0.034 Uiso 1 1 calc R U . . .
C73 C 0.06845(19) 0.61335(15) 0.6450(3) 0.0497(13) Uani 1 1 d . . . . .
H73 H 0.050479 0.583400 0.663377 0.060 Uiso 1 1 calc R U . . .
C74 C 0.0463(2) 0.61955(19) 0.5801(3) 0.0609(16) Uani 1 1 d . . . . .
H74 H 0.014042 0.593377 0.554319 0.073 Uiso 1 1 calc R U . . .
C75 C 0.07101(19) 0.66323(18) 0.5535(2) 0.0467(12) Uani 1 1 d . . . . .
H75 H 0.054097 0.667974 0.509464 0.056 Uiso 1 1 calc R U . . .
C76 C 0.12033(16) 0.70049(14) 0.59025(16) 0.0288(8) Uani 1 1 d . . . . .
H76 H 0.138570 0.730004 0.571338 0.035 Uiso 1 1 calc R U . . .
C77 C 0.20906(15) 0.87717(11) 0.68697(12) 0.0131(6) Uani 1 1 d . . . . .
C78 C 0.13609(15) 0.88864(12) 0.68838(14) 0.0178(6) Uani 1 1 d . . . . .
H78 H 0.105351 0.860137 0.696082 0.021 Uiso 1 1 calc R U . . .
C79 C 0.10786(17) 0.94121(13) 0.67866(15) 0.0226(7) Uani 1 1 d . . . . .
H79 H 0.057427 0.948223 0.678369 0.027 Uiso 1 1 calc R U . . .
C80 C 0.15260(17) 0.98357(12) 0.66937(14) 0.0222(7) Uani 1 1 d . . . . .
H80 H 0.133423 1.019681 0.663609 0.027 Uiso 1 1 calc R U . . .
C81 C 0.22581(16) 0.97286(12) 0.66855(14) 0.0188(6) Uani 1 1 d . . . . .
H81 H 0.257048 1.001784 0.662674 0.023 Uiso 1 1 calc R U . . .
C82 C 0.25344(16) 0.91981(12) 0.67632(13) 0.0164(6) Uani 1 1 d . . . . .
H82 H 0.302963 0.912578 0.674346 0.020 Uiso 1 1 calc R U . . .
C83 C 0.26577(15) 0.80173(12) 0.85718(13) 0.0149(6) Uani 1 1 d . . . . .
H83 H 0.244646 0.816817 0.887392 0.018 Uiso 1 1 calc R U . . .
C84 C 0.17077(16) 0.73680(12) 0.84296(13) 0.0174(6) Uani 1 1 d . . . . .
C85 C 0.15886(18) 0.68138(13) 0.85081(15) 0.0252(7) Uani 1 1 d . . . . .
H85 H 0.197545 0.655790 0.851700 0.030 Uiso 1 1 calc R U . . .
C86 C 0.09011(19) 0.66363(14) 0.85736(16) 0.0294(8) Uani 1 1 d . . . . .
H86 H 0.082012 0.625920 0.862396 0.035 Uiso 1 1 calc R U . . .
C87 C 0.03399(18) 0.70058(15) 0.85653(14) 0.0278(8) Uani 1 1 d . . . . .
H87 H -0.012726 0.688259 0.860903 0.033 Uiso 1 1 calc R U . . .
C88 C 0.04537(17) 0.75518(14) 0.84942(15) 0.0252(7) Uani 1 1 d . . . . .
H88 H 0.006836 0.780561 0.849665 0.030 Uiso 1 1 calc R U . . .
C89 C 0.11325(16) 0.77349(13) 0.84183(13) 0.0205(7) Uani 1 1 d . . . . .
H89 H 0.120271 0.811201 0.835856 0.025 Uiso 1 1 calc R U . . .
C90 C 0.34076(14) 0.87947(12) 0.87782(13) 0.0143(6) Uani 1 1 d . . . . .
C91 C 0.35934(15) 0.87978(13) 0.94305(14) 0.0200(7) Uani 1 1 d . . . . .
H91 H 0.359738 0.846673 0.965131 0.024 Uiso 1 1 calc R U . . .
C92 C 0.37723(16) 0.92851(14) 0.97560(14) 0.0236(7) Uani 1 1 d . . . . .
H92 H 0.388117 0.928527 1.019840 0.028 Uiso 1 1 calc R U . . .
C93 C 0.37946(16) 0.97680(14) 0.94484(15) 0.0251(8) Uani 1 1 d . . . . .
H93 H 0.392614 1.009811 0.967571 0.030 Uiso 1 1 calc R U . . .
C94 C 0.36224(16) 0.97649(13) 0.88033(16) 0.0232(7) Uani 1 1 d . . . . .
H94 H 0.364262 1.009497 0.858719 0.028 Uiso 1 1 calc R U . . .
C95 C 0.34206(15) 0.92848(12) 0.84684(14) 0.0180(6) Uani 1 1 d . . . . .
H95 H 0.329041 0.929072 0.802476 0.022 Uiso 1 1 calc R U . . .
C96 C 0.44424(15) 0.85690(11) 0.69705(13) 0.0129(6) Uani 1 1 d . . . . .
H96 H 0.491985 0.870897 0.697156 0.015 Uiso 1 1 calc R U . . .
C97 C 0.44171(15) 0.82362(11) 0.59950(13) 0.0138(6) Uani 1 1 d . . . . .
C98 C 0.40412(16) 0.82967(12) 0.53585(14) 0.0171(6) Uani 1 1 d . . . . .
H98 H 0.353657 0.842559 0.522956 0.020 Uiso 1 1 calc R U . . .
C99 C 0.44031(16) 0.81690(12) 0.49140(13) 0.0201(7) Uani 1 1 d . . . . .
H99 H 0.414105 0.820481 0.448206 0.024 Uiso 1 1 calc R U . . .
C100 C 0.51492(16) 0.79884(12) 0.50968(14) 0.0191(6) Uani 1 1 d . . . . .
H100 H 0.539684 0.790278 0.479233 0.023 Uiso 1 1 calc R U . . .
C101 C 0.55223(16) 0.79361(11) 0.57271(14) 0.0159(6) Uani 1 1 d . . . . .
H101 H 0.603314 0.782067 0.585498 0.019 Uiso 1 1 calc R U . . .
C102 C 0.51616(15) 0.80496(11) 0.61758(13) 0.0140(6) Uani 1 1 d . . . . .
H102 H 0.542074 0.800047 0.660644 0.017 Uiso 1 1 calc R U . . .
C103 C 0.47687(14) 0.89378(12) 0.79657(13) 0.0144(6) Uani 1 1 d . . . . .
C104 C 0.49323(15) 0.94713(12) 0.78320(14) 0.0173(6) Uani 1 1 d . . . . .
H104 H 0.469538 0.962249 0.743157 0.021 Uiso 1 1 calc R U . . .
C105 C 0.54417(16) 0.97822(13) 0.82841(14) 0.0204(7) Uani 1 1 d . . . . .
H105 H 0.554897 1.014556 0.819162 0.024 Uiso 1 1 calc R U . . .
C106 C 0.57892(17) 0.95662(13) 0.88620(15) 0.0238(7) Uani 1 1 d . . . . .
H106 H 0.613895 0.977896 0.916791 0.029 Uiso 1 1 calc R U . . .
C107 C 0.56302(17) 0.90379(14) 0.89996(14) 0.0259(8) Uani 1 1 d . . . . .
H107 H 0.587168 0.888898 0.940032 0.031 Uiso 1 1 calc R U . . .
C108 C 0.51169(15) 0.87233(13) 0.85524(13) 0.0187(7) Uani 1 1 d . . . . .
H108 H 0.500624 0.836215 0.865007 0.022 Uiso 1 1 calc R U . . .
N1 N 0.65630(12) 0.50723(9) 0.82255(11) 0.0133(5) Uani 1 1 d . . . . .
N2 N 0.60346(12) 0.52919(9) 0.71587(11) 0.0134(5) Uani 1 1 d . . . . .
N3 N 0.78193(12) 0.51540(9) 0.74595(11) 0.0127(5) Uani 1 1 d . . . . .
N4 N 0.72392(12) 0.42866(9) 0.73014(11) 0.0126(5) Uani 1 1 d . . . . .
N5 N 0.84527(12) 0.47725(9) 0.88452(11) 0.0127(5) Uani 1 1 d . . . . .
N6 N 0.76689(12) 0.40032(9) 0.87571(11) 0.0137(5) Uani 1 1 d . . . . .
N7 N 0.53050(12) 0.41250(9) 0.68589(11) 0.0137(5) Uani 1 1 d . . . . .
N8 N 0.58493(12) 0.38756(9) 0.79116(11) 0.0137(5) Uani 1 1 d . . . . .
N9 N 0.37792(12) 0.73826(9) 0.74932(10) 0.0123(5) Uani 1 1 d . . . . .
N10 N 0.32426(12) 0.72532(9) 0.64058(11) 0.0130(5) Uani 1 1 d . . . . .
N11 N 0.19566(12) 0.73228(9) 0.69382(11) 0.0142(5) Uani 1 1 d . . . . .
N12 N 0.23909(12) 0.82289(9) 0.69647(11) 0.0130(5) Uani 1 1 d . . . . .
N13 N 0.24027(13) 0.75391(10) 0.83341(11) 0.0162(5) Uani 1 1 d . . . . .
N14 N 0.31856(12) 0.83047(9) 0.84232(11) 0.0139(5) Uani 1 1 d . . . . .
N15 N 0.40272(12) 0.83489(9) 0.64456(11) 0.0140(5) Uani 1 1 d . . . . .
N16 N 0.42570(12) 0.86136(9) 0.74973(10) 0.0128(5) Uani 1 1 d . . . . .
Zn1 Zn 0.77532(2) 0.53599(2) 0.83410(2) 0.01312(7) Uani 1 1 d . . . . .
Zn2 Zn 0.61074(2) 0.45978(2) 0.66522(2) 0.01281(7) Uani 1 1 d . . . . .
Zn3 Zn 0.68173(2) 0.42873(2) 0.80573(2) 0.01165(7) Uani 1 1 d . . . . .
Zn4 Zn 0.27217(2) 0.70292(2) 0.77312(2) 0.01571(8) Uani 1 1 d . . . . .
Zn5 Zn 0.29549(2) 0.80465(2) 0.61585(2) 0.01302(7) Uani 1 1 d . . . . .
Zn6 Zn 0.34226(2) 0.81525(2) 0.76228(2) 0.01132(7) Uani 1 1 d . . . . .

loop_
_atom_site_aniso_label
_atom_site_aniso_U_11
_atom_site_aniso_U_22
_atom_site_aniso_U_33
_atom_site_aniso_U_23
_atom_site_aniso_U_13
_atom_site_aniso_U_12
C1 0.0216(16) 0.0166(16) 0.0271(17) -0.0016(15) 0.0026(13) -0.0002(13)
C2 0.0256(17) 0.0276(18) 0.0150(15) -0.0009(15) 0.0061(13) -0.0031(14)
C3 0.0108(13) 0.0122(14) 0.0197(15) -0.0011(13) 0.0062(11) -0.0002(11)
C4 0.0199(15) 0.0096(14) 0.0201(15) -0.0026(13) 0.0105(12) -0.0034(12)
C5 0.0235(16) 0.0172(16) 0.0210(16) -0.0022(14) 0.0085(13) -0.0015(13)
C6 0.0325(18) 0.0266(18) 0.0159(15) -0.0029(15) 0.0052(14) -0.0069(15)
C7 0.040(2) 0.032(2) 0.0215(17) -0.0071(16) 0.0183(15) -0.0060(16)
C8 0.0265(17) 0.0286(19) 0.0320(19) -0.0042(17) 0.0179(15) -0.0035(15)
C9 0.0201(16) 0.0187(16) 0.0233(16) -0.0005(14) 0.0084(13) -0.0032(13)
C10 0.0167(14) 0.0133(15) 0.0146(14) 0.0002(13) 0.0064(11) 0.0035(12)
C11 0.0140(14) 0.0195(16) 0.0215(16) 0.0012(14) 0.0043(12) -0.0001(12)
C12 0.0216(16) 0.0158(16) 0.0300(18) 0.0041(15) 0.0074(14) -0.0020(13)
C13 0.0237(16) 0.0179(16) 0.0217(16) 0.0065(14) 0.0041(13) 0.0061(13)
C14 0.0143(15) 0.0234(17) 0.0227(16) -0.0002(15) 0.0007(12) 0.0018(13)
C15 0.0158(15) 0.0147(15) 0.0235(16) 0.0007(14) 0.0040(12) -0.0003(12)
C16 0.0099(13) 0.0124(14) 0.0135(13) 0.0029(12) 0.0031(11) 0.0026(11)
C17 0.0116(14) 0.0117(14) 0.0224(15) -0.0024(13) 0.0093(12) 0.0004(11)
C18 0.0160(15) 0.0225(17) 0.0187(15) -0.0012(14) 0.0045(12) -0.0044(13)
C19 0.0192(16) 0.0210(17) 0.0322(18) -0.0064(15) 0.0108(14) -0.0102(13)
C20 0.0253(17) 0.0152(16) 0.0314(18) 0.0023(15) 0.0158(14) -0.0044(13)
C21 0.0208(16) 0.0169(16) 0.0232(16) 0.0053(14) 0.0061(13) 0.0030(13)
C22 0.0154(14) 0.0132(15) 0.0211(15) -0.0005(13) 0.0045(12) -0.0006(12)
C23 0.0192(15) 0.0114(14) 0.0153(14) 0.0009(13) 0.0063(12) 0.0002(12)
C24 0.0141(15) 0.0169(16) 0.0310(18) 0.0023(15) 0.0052(13) 0.0004(12)
C25 0.0207(16) 0.0191(17) 0.044(2) 0.0025(17) 0.0145(15) 0.0067(13)
C26 0.037(2) 0.0122(16) 0.038(2) -0.0028(16) 0.0169(16) 0.0033(14)
C27 0.0256(17) 0.0147(16) 0.0247(17) -0.0020(14) 0.0067(13) -0.0028(13)
C28 0.0164(15) 0.0163(15) 0.0198(15) -0.0007(14) 0.0070(12) 0.0006(12)
C29 0.0144(14) 0.0154(15) 0.0106(13) -0.0014(13) 0.0028(11) 0.0027(12)
C30 0.0123(14) 0.0141(15) 0.0119(13) 0.0033(12) 0.0029(11) -0.0008(11)
C31 0.0163(14) 0.0126(15) 0.0148(14) 0.0010(13) 0.0024(11) 0.0012(12)
C32 0.0200(15) 0.0157(15) 0.0173(15) -0.0007(13) 0.0011(12) -0.0044(12)
C33 0.0130(14) 0.0214(17) 0.0239(16) 0.0022(14) 0.0043(12) -0.0025(12)
C34 0.0177(15) 0.0196(16) 0.0265(17) -0.0016(15) 0.0110(13) 0.0009(13)
C35 0.0210(15) 0.0120(15) 0.0202(15) -0.0034(13) 0.0084(12) -0.0036(12)
C36 0.0095(13) 0.0134(15) 0.0195(15) 0.0026(13) 0.0034(11) -0.0007(11)
C37 0.0183(15) 0.0176(16) 0.0182(15) -0.0005(14) 0.0064(12) -0.0019(12)
C38 0.0234(17) 0.0261(18) 0.0234(17) 0.0076(15) 0.0066(13) -0.0001(14)
C39 0.0239(17) 0.0130(16) 0.0321(18) 0.0072(15) 0.0084(14) -0.0041(13)
C40 0.0215(16) 0.0160(16) 0.0303(18) -0.0035(15) 0.0051(14) -0.0056(13)
C41 0.0153(14) 0.0161(16) 0.0195(15) 0.0019(14) 0.0018(12) 0.0003(12)
C42 0.0110(14) 0.0120(15) 0.0214(15) -0.0034(13) 0.0061(12) -0.0011(11)
C43 0.0149(14) 0.0150(15) 0.0175(15) 0.0021(13) 0.0045(12) -0.0049(12)
C44 0.0143(14) 0.0193(16) 0.0204(15) 0.0037(14) 0.0072(12) -0.0003(12)
C45 0.0126(15) 0.0331(19) 0.0298(18) 0.0092(16) 0.0066(13) 0.0016(13)
C46 0.0174(17) 0.057(3) 0.0232(17) 0.0052(19) -0.0026(14) -0.0113(16)
C47 0.0234(18) 0.058(3) 0.0169(16) -0.0043(18) 0.0038(14) -0.0126(17)
C48 0.0161(15) 0.0291(18) 0.0209(16) -0.0052(15) 0.0065(12) -0.0072(13)
C49 0.0112(13) 0.0183(16) 0.0183(15) 0.0032(13) 0.0069(11) 0.0006(12)
C50 0.0119(14) 0.0167(15) 0.0219(15) -0.0025(14) 0.0069(12) -0.0002(12)
C51 0.0168(15) 0.0172(16) 0.0335(18) 0.0030(15) 0.0132(14) 0.0009(13)
C52 0.0286(18) 0.0272(18) 0.0257(17) 0.0072(16) 0.0155(14) -0.0031(15)
C53 0.0359(19) 0.032(2) 0.0204(17) -0.0009(16) 0.0131(15) -0.0055(16)
C54 0.0228(16) 0.0206(17) 0.0221(16) -0.0015(14) 0.0093(13) -0.0061(13)
C55 0.0317(18) 0.0130(16) 0.037(2) 0.0043(15) 0.0153(15) 0.0029(14)
C56 0.0186(16) 0.0301(19) 0.0176(15) 0.0026(15) 0.0001(12) 0.0062(14)
C57 0.0104(13) 0.0133(15) 0.0169(14) 0.0004(13) 0.0055(11) 0.0002(11)
C58 0.0135(14) 0.0101(14) 0.0157(14) 0.0004(13) 0.0013(11) -0.0002(11)
C59 0.0202(16) 0.0232(17) 0.0187(15) -0.0007(14) 0.0059(12) 0.0019(13)
C60 0.0316(18) 0.0290(19) 0.0135(15) -0.0001(15) -0.0014(13) 0.0021(15)
C61 0.0199(16) 0.0211(17) 0.0274(18) 0.0009(15) -0.0089(13) 0.0059(13)
C62 0.0116(14) 0.0155(15) 0.0322(18) -0.0075(15) 0.0009(13) -0.0007(12)
C63 0.0178(15) 0.0117(14) 0.0188(15) -0.0032(13) 0.0055(12) -0.0024(12)
C64 0.0056(12) 0.0182(15) 0.0167(14) -0.0037(13) 0.0011(11) 0.0013(11)
C65 0.0124(14) 0.0192(16) 0.0223(16) -0.0044(14) 0.0057(12) 0.0005(12)
C66 0.0139(15) 0.0204(17) 0.0375(19) -0.0087(16) 0.0074(14) -0.0025(13)
C67 0.0180(16) 0.0264(19) 0.0307(18) -0.0179(16) 0.0032(14) -0.0005(14)
C68 0.0223(16) 0.035(2) 0.0154(15) -0.0054(15) 0.0040(13) 0.0066(14)
C69 0.0195(15) 0.0218(17) 0.0178(15) -0.0032(14) 0.0046(12) 0.0022(13)
C70 0.0117(14) 0.0167(15) 0.0138(14) -0.0015(13) 0.0058(11) 0.0018(12)
C71 0.0090(14) 0.0192(16) 0.0337(18) -0.0114(15) 0.0070(13) 0.0032(12)
C72 0.0195(16) 0.0141(16) 0.055(2) -0.0096(17) 0.0158(16) -0.0031(13)
C73 0.0187(19) 0.021(2) 0.114(4) -0.024(2) 0.027(2) -0.0077(15)
C74 0.0151(19) 0.051(3) 0.109(4) -0.060(3) 0.005(2) -0.0048(18)
C75 0.0194(18) 0.058(3) 0.055(3) -0.040(2) -0.0017(17) 0.0101(18)
C76 0.0154(15) 0.035(2) 0.0339(19) -0.0178(17) 0.0042(14) 0.0052(14)
C77 0.0162(14) 0.0135(14) 0.0093(13) -0.0004(12) 0.0032(11) 0.0028(12)
C78 0.0161(15) 0.0165(15) 0.0213(15) -0.0003(14) 0.0064(12) -0.0024(12)
C79 0.0183(16) 0.0210(17) 0.0287(18) -0.0024(15) 0.0071(13) 0.0044(13)
C80 0.0247(17) 0.0144(16) 0.0245(17) -0.0013(14) 0.0025(13) 0.0052(13)
C81 0.0244(16) 0.0142(15) 0.0172(15) 0.0024(13) 0.0051(12) -0.0028(13)
C82 0.0153(14) 0.0161(15) 0.0170(14) 0.0010(13) 0.0038(12) -0.0002(12)
C83 0.0154(14) 0.0189(16) 0.0113(13) 0.0040(13) 0.0052(11) 0.0014(12)
C84 0.0183(15) 0.0227(17) 0.0137(14) -0.0010(13) 0.0083(12) -0.0062(13)
C85 0.0331(18) 0.0194(17) 0.0283(18) -0.0024(15) 0.0173(15) -0.0057(14)
C86 0.041(2) 0.0249(18) 0.0297(18) -0.0025(16) 0.0215(16) -0.0154(16)
C87 0.0219(17) 0.047(2) 0.0183(16) -0.0060(17) 0.0121(13) -0.0156(16)
C88 0.0175(16) 0.038(2) 0.0213(16) -0.0029(16) 0.0070(13) -0.0056(14)
C89 0.0218(16) 0.0239(17) 0.0163(15) 0.0035(14) 0.0061(12) -0.0011(13)
C90 0.0064(13) 0.0195(16) 0.0189(15) -0.0047(13) 0.0067(11) -0.0023(11)
C91 0.0147(15) 0.0293(18) 0.0166(15) -0.0007(15) 0.0056(12) 0.0015(13)
C92 0.0137(15) 0.040(2) 0.0163(15) -0.0100(16) 0.0036(12) -0.0007(14)
C93 0.0163(15) 0.0308(19) 0.0287(18) -0.0156(16) 0.0076(13) -0.0068(14)
C94 0.0223(16) 0.0188(17) 0.0323(18) -0.0036(15) 0.0138(14) -0.0061(13)
C95 0.0167(15) 0.0217(16) 0.0180(15) -0.0039(14) 0.0085(12) -0.0006(13)
C96 0.0127(14) 0.0114(14) 0.0148(14) 0.0014(12) 0.0042(11) -0.0008(11)
C97 0.0163(14) 0.0106(14) 0.0155(14) -0.0007(12) 0.0061(11) -0.0042(11)
C98 0.0160(14) 0.0164(15) 0.0188(15) 0.0019(13) 0.0049(12) 0.0002(12)
C99 0.0247(16) 0.0249(17) 0.0113(14) 0.0017(14) 0.0064(12) -0.0003(13)
C100 0.0247(16) 0.0179(16) 0.0192(15) 0.0002(14) 0.0136(13) 0.0009(13)
C101 0.0178(15) 0.0108(14) 0.0206(15) -0.0013(13) 0.0079(12) -0.0019(12)
C102 0.0168(14) 0.0111(14) 0.0135(14) 0.0008(12) 0.0034(11) -0.0015(11)
C103 0.0089(13) 0.0200(16) 0.0156(14) -0.0026(13) 0.0054(11) -0.0005(12)
C104 0.0170(15) 0.0187(16) 0.0179(15) -0.0002(13) 0.0076(12) 0.0010(12)
C105 0.0207(16) 0.0182(16) 0.0255(17) -0.0069(14) 0.0118(13) -0.0057(13)
C106 0.0201(16) 0.0320(19) 0.0217(16) -0.0113(15) 0.0098(13) -0.0130(14)
C107 0.0231(17) 0.040(2) 0.0122(15) -0.0006(15) 0.0019(12) -0.0080(15)
C108 0.0169(15) 0.0236(17) 0.0176(15) 0.0004(14) 0.0082(12) -0.0060(13)
N1 0.0148(12) 0.0135(12) 0.0118(11) 0.0000(11) 0.0043(9) -0.0008(10)
N2 0.0103(11) 0.0117(12) 0.0172(12) 0.0006(11) 0.0025(9) 0.0005(9)
N3 0.0091(11) 0.0106(12) 0.0172(12) 0.0035(11) 0.0021(9) -0.0001(9)
N4 0.0125(11) 0.0103(12) 0.0164(12) -0.0002(11) 0.0066(9) 0.0014(9)
N5 0.0130(12) 0.0105(12) 0.0141(12) -0.0018(10) 0.0031(9) -0.0022(9)
N6 0.0159(12) 0.0103(12) 0.0146(12) 0.0019(11) 0.0041(10) -0.0007(10)
N7 0.0111(11) 0.0147(13) 0.0148(12) -0.0007(11) 0.0027(9) -0.0009(10)
N8 0.0134(12) 0.0137(12) 0.0155(12) -0.0014(11) 0.0065(10) -0.0023(10)
N9 0.0118(12) 0.0150(13) 0.0100(11) 0.0007(10) 0.0029(9) 0.0009(10)
N10 0.0110(11) 0.0149(12) 0.0134(12) -0.0040(11) 0.0039(9) -0.0016(10)
N11 0.0122(12) 0.0141(13) 0.0166(12) -0.0043(11) 0.0048(10) -0.0025(10)
N12 0.0128(12) 0.0123(12) 0.0143(12) -0.0001(10) 0.0045(9) 0.0009(10)
N13 0.0195(13) 0.0155(13) 0.0158(12) 0.0010(11) 0.0089(10) -0.0014(10)
N14 0.0155(12) 0.0148(12) 0.0125(12) 0.0012(11) 0.0056(10) -0.0011(10)
N15 0.0155(12) 0.0149(12) 0.0117(11) 0.0014(11) 0.0041(9) -0.0005(10)
N16 0.0111(11) 0.0145(12) 0.0116(11) -0.0016(10) 0.0017(9) -0.0035(10)
Zn1 0.01352(16) 0.01044(16) 0.01480(16) -0.00084(14) 0.00322(13) -0.00074(13)
Zn2 0.01255(16) 0.01347(17) 0.01275(16) -0.00023(14) 0.00424(12) -0.00054(13)
Zn3 0.01147(16) 0.01093(16) 0.01228(15) -0.00041(14) 0.00304(12) -0.00096(13)
Zn4 0.01701(17) 0.01199(17) 0.01953(17) 0.00155(15) 0.00753(14) -0.00009(14)
Zn5 0.01180(16) 0.01484(17) 0.01144(15) 0.00018(14) 0.00189(12) 0.00084(13)
Zn6 0.01104(15) 0.01182(16) 0.01141(15) -0.00032(14) 0.00380(12) -0.00054(13)

loop_
_atom_type_symbol
_atom_type_description
_atom_type_scat_dispersion_real
_atom_type_scat_dispersion_imag
_atom_type_scat_source
C C 0.0033 0.0016 'International Tables Vol C Tables 4.2.6.8 and 6.1.1.4'
H H 0.0000 0.0000 'International Tables Vol C Tables 4.2.6.8 and 6.1.1.4'
N N 0.0061 0.0033 'International Tables Vol C Tables 4.2.6.8 and 6.1.1.4'
Zn Zn 0.2839 1.4301 'International Tables Vol C Tables 4.2.6.8 and 6.1.1.4'

loop_
_geom_angle_atom_site_label_1
_geom_angle_atom_site_label_2
_geom_angle_atom_site_label_3
_geom_angle
_geom_angle_site_symmetry_1
_geom_angle_site_symmetry_3
_geom_angle_publ_flag
Zn1 C1 H1A 109.5 . . ?
Zn1 C1 H1B 109.5 . . ?
H1A C1 H1B 109.5 . . ?
Zn1 C1 H1C 109.5 . . ?
H1A C1 H1C 109.5 . . ?
H1B C1 H1C 109.5 . . ?
Zn2 C2 H2A 109.5 . . ?
Zn2 C2 H2B 109.5 . . ?
H2A C2 H2B 109.5 . . ?
Zn2 C2 H2C 109.5 . . ?
H2A C2 H2C 109.5 . . ?
H2B C2 H2C 109.5 . . ?
N2 C3 N1 125.8(3) . . ?
N2 C3 H3 117.1 . . ?
N1 C3 H3 117.1 . . ?
C5 C4 C9 118.6(3) . . ?
C5 C4 N1 120.7(3) . . ?
C9 C4 N1 120.8(3) . . ?
C6 C5 C4 120.6(3) . . ?
C6 C5 H5 119.7 . . ?
C4 C5 H5 119.7 . . ?
C5 C6 C7 120.8(3) . . ?
C5 C6 H6 119.6 . . ?
C7 C6 H6 119.6 . . ?
C8 C7 C6 118.8(3) . . ?
C8 C7 H7 120.6 . . ?
C6 C7 H7 120.6 . . ?
C7 C8 C9 121.2(3) . . ?
C7 C8 H8 119.4 . . ?
C9 C8 H8 119.4 . . ?
C8 C9 C4 120.1(3) . . ?
C8 C9 H9 120.0 . . ?
C4 C9 H9 120.0 . . ?
C15 C10 C11 119.6(3) . . ?
C15 C10 N2 119.9(3) . . ?
C11 C10 N2 120.4(2) . . ?
C12 C11 C10 120.2(3) . . ?
C12 C11 H11 119.9 . . ?
C10 C11 H11 119.9 . . ?
C11 C12 C13 120.4(3) . . ?
C11 C12 H12 119.8 . . ?
C13 C12 H12 119.8 . . ?
C14 C13 C12 119.3(3) . . ?
C14 C13 H13 120.4 . . ?
C12 C13 H13 120.4 . . ?
C13 C14 C15 120.6(3) . . ?
C13 C14 H14 119.7 . . ?
C15 C14 H14 119.7 . . ?
C14 C15 C10 120.0(3) . . ?
C14 C15 H15 120.0 . . ?
C10 C15 H15 120.0 . . ?
N3 C16 N4 125.5(3) . . ?
N3 C16 H16 117.3 . . ?
N4 C16 H16 117.3 . . ?
C22 C17 C18 119.6(3) . . ?
C22 C17 N3 120.9(2) . . ?
C18 C17 N3 119.6(3) . . ?
C19 C18 C17 119.6(3) . . ?
C19 C18 H18 120.2 . . ?
C17 C18 H18 120.2 . . ?
C20 C19 C18 120.8(3) . . ?
C20 C19 H19 119.6 . . ?
C18 C19 H19 119.6 . . ?
C19 C20 C21 119.5(3) . . ?
C19 C20 H20 120.2 . . ?
C21 C20 H20 120.2 . . ?
C20 C21 C22 120.6(3) . . ?
C20 C21 H21 119.7 . . ?
C22 C21 H21 119.7 . . ?
C17 C22 C21 120.0(3) . . ?
C17 C22 H22 120.0 . . ?
C21 C22 H22 120.0 . . ?
C28 C23 C24 118.1(3) . . ?
C28 C23 N4 120.5(2) . . ?
C24 C23 N4 121.3(2) . . ?
C25 C24 C23 120.7(3) . . ?
C25 C24 H24 119.6 . . ?
C23 C24 H24 119.6 . . ?
C26 C25 C24 120.7(3) . . ?
C26 C25 H25 119.7 . . ?
C24 C25 H25 119.7 . . ?
C25 C26 C27 119.3(3) . . ?
C25 C26 H26 120.4 . . ?
C27 C26 H26 120.4 . . ?
C26 C27 C28 120.1(3) . . ?
C26 C27 H27 119.9 . . ?
C28 C27 H27 119.9 . . ?
C27 C28 C23 121.1(3) . . ?
C27 C28 H28 119.4 . . ?
C23 C28 H28 119.4 . . ?
N5 C29 N6 126.1(3) . . ?
N5 C29 H29 117.0 . . ?
N6 C29 H29 117.0 . . ?
C35 C30 C31 119.0(2) . . ?
C35 C30 N5 121.2(2) . . ?
C31 C30 N5 119.8(2) . . ?
C32 C31 C30 119.7(3) . . ?
C32 C31 H31 120.2 . . ?
C30 C31 H31 120.2 . . ?
C33 C32 C31 121.0(3) . . ?
C33 C32 H32 119.5 . . ?
C31 C32 H32 119.5 . . ?
C32 C33 C34 119.6(3) . . ?
C32 C33 H33 120.2 . . ?
C34 C33 H33 120.2 . . ?
C33 C34 C35 119.9(3) . . ?
C33 C34 H34 120.1 . . ?
C35 C34 H34 120.1 . . ?
C34 C35 C30 120.9(3) . . ?
C34 C35 H35 119.6 . . ?
C30 C35 H35 119.6 . . ?
C41 C36 C37 119.2(3) . . ?
C41 C36 N6 119.9(3) . . ?
C37 C36 N6 120.9(3) . . ?
C38 C37 C36 119.9(3) . . ?
C38 C37 H37 120.1 . . ?
C36 C37 H37 120.1 . . ?
C39 C38 C37 120.7(3) . . ?
C39 C38 H38 119.7 . . ?
C37 C38 H38 119.7 . . ?
C38 C39 C40 119.5(3) . . ?
C38 C39 H39 120.2 . . ?
C40 C39 H39 120.2 . . ?
C39 C40 C41 120.2(3) . . ?
C39 C40 H40 119.9 . . ?
C41 C40 H40 119.9 . . ?
C40 C41 C36 120.5(3) . . ?
C40 C41 H41 119.7 . . ?
C36 C41 H41 119.7 . . ?
N7 C42 N8 126.4(3) . . ?
N7 C42 H42 116.8 . . ?
N8 C42 H42 116.8 . . ?
C48 C43 C44 119.1(3) . . ?
C48 C43 N7 119.9(3) . . ?
C44 C43 N7 121.0(3) . . ?
C45 C44 C43 119.6(3) . . ?
C45 C44 H44 120.2 . . ?
C43 C44 H44 120.2 . . ?
C46 C45 C44 120.5(3) . . ?
C46 C45 H45 119.7 . . ?
C44 C45 H45 119.7 . . ?
C45 C46 C47 120.1(3) . . ?
C45 C46 H46 119.9 . . ?
C47 C46 H46 119.9 . . ?
C48 C47 C46 120.1(3) . . ?
C48 C47 H47 120.0 . . ?
C46 C47 H47 120.0 . . ?
C47 C48 C43 120.5(3) . . ?
C47 C48 H48 119.7 . . ?
C43 C48 H48 119.7 . . ?
C54 C49 C50 118.8(3) . . ?
C54 C49 N8 119.8(3) . . ?
C50 C49 N8 121.3(3) . . ?
C51 C50 C49 120.7(3) . . ?
C51 C50 H50 119.6 . . ?
C49 C50 H50 119.6 . . ?
C50 C51 C52 120.2(3) . . ?
C50 C51 H51 119.9 . . ?
C52 C51 H51 119.9 . . ?
C53 C52 C51 119.6(3) . . ?
C53 C52 H52 120.2 . . ?
C51 C52 H52 120.2 . . ?
C52 C53 C54 120.4(3) . . ?
C52 C53 H53 119.8 . . ?
C54 C53 H53 119.8 . . ?
C53 C54 C49 120.2(3) . . ?
C53 C54 H54 119.9 . . ?
C49 C54 H54 119.9 . . ?
Zn4 C55 H55A 109.5 . . ?
Zn4 C55 H55B 109.5 . . ?
H55A C55 H55B 109.5 . . ?
Zn4 C55 H55C 109.5 . . ?
H55A C55 H55C 109.5 . . ?
H55B C55 H55C 109.5 . . ?
Zn5 C56 H56A 109.5 . . ?
Zn5 C56 H56B 109.5 . . ?
H56A C56 H56B 109.5 . . ?
Zn5 C56 H56C 109.5 . . ?
H56A C56 H56C 109.5 . . ?
H56B C56 H56C 109.5 . . ?
N10 C57 N9 126.1(3) . . ?
N10 C57 H57 117.0 . . ?
N9 C57 H57 117.0 . . ?
C59 C58 C63 119.1(3) . . ?
C59 C58 N9 120.3(2) . . ?
C63 C58 N9 120.7(3) . . ?
C60 C59 C58 120.0(3) . . ?
C60 C59 H59 120.0 . . ?
C58 C59 H59 120.0 . . ?
C61 C60 C59 120.6(3) . . ?
C61 C60 H60 119.7 . . ?
C59 C60 H60 119.7 . . ?
C62 C61 C60 119.3(3) . . ?
C62 C61 H61 120.3 . . ?
C60 C61 H61 120.3 . . ?
C61 C62 C63 121.0(3) . . ?
C61 C62 H62 119.5 . . ?
C63 C62 H62 119.5 . . ?
C62 C63 C58 119.9(3) . . ?
C62 C63 H63 120.0 . . ?
C58 C63 H63 120.0 . . ?
C69 C64 C65 119.2(3) . . ?
C69 C64 N10 120.0(3) . . ?
C65 C64 N10 120.7(3) . . ?
C66 C65 C64 120.0(3) . . ?
C66 C65 H65 120.0 . . ?
C64 C65 H65 120.0 . . ?
C67 C66 C65 120.5(3) . . ?
C67 C66 H66 119.8 . . ?
C65 C66 H66 119.8 . . ?
C66 C67 C68 119.7(3) . . ?
C66 C67 H67 120.2 . . ?
C68 C67 H67 120.2 . . ?
C67 C68 C69 120.5(3) . . ?
C67 C68 H68 119.8 . . ?
C69 C68 H68 119.8 . . ?
C68 C69 C64 120.1(3) . . ?
C68 C69 H69 119.9 . . ?
C64 C69 H69 119.9 . . ?
N11 C70 N12 125.7(3) . . ?
N11 C70 H70 117.2 . . ?
N12 C70 H70 117.2 . . ?
C72 C71 C76 120.0(3) . . ?
C72 C71 N11 119.3(3) . . ?
C76 C71 N11 120.6(3) . . ?
C71 C72 C73 119.5(4) . . ?
C71 C72 H72 120.2 . . ?
C73 C72 H72 120.2 . . ?
C72 C73 C74 119.8(4) . . ?
C72 C73 H73 120.1 . . ?
C74 C73 H73 120.1 . . ?
C75 C74 C73 120.2(4) . . ?
C75 C74 H74 119.9 . . ?
C73 C74 H74 119.9 . . ?
C74 C75 C76 120.6(4) . . ?
C74 C75 H75 119.7 . . ?
C76 C75 H75 119.7 . . ?
C75 C76 C71 119.9(4) . . ?
C75 C76 H76 120.1 . . ?
C71 C76 H76 120.1 . . ?
C78 C77 C82 118.6(3) . . ?
C78 C77 N12 121.5(2) . . ?
C82 C77 N12 119.9(2) . . ?
C79 C78 C77 120.7(3) . . ?
C79 C78 H78 119.7 . . ?
C77 C78 H78 119.7 . . ?
C80 C79 C78 120.5(3) . . ?
C80 C79 H79 119.8 . . ?
C78 C79 H79 119.8 . . ?
C79 C80 C81 119.5(3) . . ?
C79 C80 H80 120.3 . . ?
C81 C80 H80 120.3 . . ?
C80 C81 C82 120.1(3) . . ?
C80 C81 H81 119.9 . . ?
C82 C81 H81 119.9 . . ?
C81 C82 C77 120.6(3) . . ?
C81 C82 H82 119.7 . . ?
C77 C82 H82 119.7 . . ?
N13 C83 N14 125.3(3) . . ?
N13 C83 H83 117.4 . . ?
N14 C83 H83 117.4 . . ?
C89 C84 C85 118.9(3) . . ?
C89 C84 N13 121.9(3) . . ?
C85 C84 N13 119.2(3) . . ?
C86 C85 C84 120.0(3) . . ?
C86 C85 H85 120.0 . . ?
C84 C85 H85 120.0 . . ?
C87 C86 C85 120.3(3) . . ?
C87 C86 H86 119.9 . . ?
C85 C86 H86 119.9 . . ?
C88 C87 C86 120.2(3) . . ?
C88 C87 H87 119.9 . . ?
C86 C87 H87 119.9 . . ?
C87 C88 C89 120.3(3) . . ?
C87 C88 H88 119.9 . . ?
C89 C88 H88 119.9 . . ?
C84 C89 C88 120.3(3) . . ?
C84 C89 H89 119.8 . . ?
C88 C89 H89 119.8 . . ?
C95 C90 C91 118.7(3) . . ?
C95 C90 N14 119.6(2) . . ?
C91 C90 N14 121.7(3) . . ?
C92 C91 C90 120.0(3) . . ?
C92 C91 H91 120.0 . . ?
C90 C91 H91 120.0 . . ?
C93 C92 C91 121.1(3) . . ?
C93 C92 H92 119.4 . . ?
C91 C92 H92 119.4 . . ?
C92 C93 C94 119.0(3) . . ?
C92 C93 H93 120.5 . . ?
C94 C93 H93 120.5 . . ?
C93 C94 C95 120.7(3) . . ?
C93 C94 H94 119.6 . . ?
C95 C94 H94 119.6 . . ?
C94 C95 C90 120.4(3) . . ?
C94 C95 H95 119.8 . . ?
C90 C95 H95 119.8 . . ?
N15 C96 N16 126.1(3) . . ?
N15 C96 H96 116.9 . . ?
N16 C96 H96 116.9 . . ?
C98 C97 C102 119.1(3) . . ?
C98 C97 N15 119.5(2) . . ?
C102 C97 N15 121.4(3) . . ?
C99 C98 C97 120.2(3) . . ?
C99 C98 H98 119.9 . . ?
C97 C98 H98 119.9 . . ?
C98 C99 C100 120.5(3) . . ?
C98 C99 H99 119.7 . . ?
C100 C99 H99 119.7 . . ?
C101 C100 C99 119.1(3) . . ?
C101 C100 H100 120.5 . . ?
C99 C100 H100 120.5 . . ?
C100 C101 C102 121.0(3) . . ?
C100 C101 H101 119.5 . . ?
C102 C101 H101 119.5 . . ?
C101 C102 C97 120.1(3) . . ?
C101 C102 H102 119.9 . . ?
C97 C102 H102 119.9 . . ?
C108 C103 C104 119.3(3) . . ?
C108 C103 N16 120.5(3) . . ?
C104 C103 N16 120.3(3) . . ?
C105 C104 C103 120.2(3) . . ?
C105 C104 H104 119.9 . . ?
C103 C104 H104 119.9 . . ?
C106 C105 C104 120.3(3) . . ?
C106 C105 H105 119.8 . . ?
C104 C105 H105 119.8 . . ?
C105 C106 C107 120.0(3) . . ?
C105 C106 H106 120.0 . . ?
C107 C106 H106 120.0 . . ?
C106 C107 C108 120.3(3) . . ?
C106 C107 H107 119.9 . . ?
C108 C107 H107 119.9 . . ?
C103 C108 C107 120.0(3) . . ?
C103 C108 H108 120.0 . . ?
C107 C108 H108 120.0 . . ?
C3 N1 C4 113.6(2) . . ?
C3 N1 Zn3 120.46(19) . . ?
C4 N1 Zn3 115.82(18) . . ?
C3 N1 Zn1 100.79(16) . . ?
C4 N1 Zn1 109.05(16) . . ?
Zn3 N1 Zn1 92.57(9) . . ?
C3 N2 C10 115.1(2) . . ?
C3 N2 Zn2 134.0(2) . . ?
C10 N2 Zn2 110.72(17) . . ?
C16 N3 C17 115.6(2) . . ?
C16 N3 Zn1 128.76(19) . . ?
C17 N3 Zn1 115.19(17) . . ?
C16 N4 C23 113.7(2) . . ?
C16 N4 Zn3 124.64(18) . . ?
C23 N4 Zn3 114.98(17) . . ?
C16 N4 Zn2 96.18(16) . . ?
C23 N4 Zn2 109.57(17) . . ?
Zn3 N4 Zn2 91.21(8) . . ?
C29 N5 C30 115.3(2) . . ?
C29 N5 Zn1 131.02(19) . . ?
C30 N5 Zn1 112.97(17) . . ?
C29 N6 C36 115.5(2) . . ?
C29 N6 Zn3 122.62(19) . . ?
C36 N6 Zn3 121.03(17) . . ?
C42 N7 C43 116.3(2) . . ?
C42 N7 Zn2 131.04(19) . . ?
C43 N7 Zn2 111.62(18) . . ?
C42 N8 C49 115.1(2) . . ?
C42 N8 Zn3 124.1(2) . . ?
C49 N8 Zn3 120.87(18) . . ?
C57 N9 C58 112.6(2) . . ?
C57 N9 Zn6 128.54(19) . . ?
C58 N9 Zn6 114.41(17) . . ?
C57 N9 Zn4 94.88(16) . . ?
C58 N9 Zn4 108.76(16) . . ?
Zn6 N9 Zn4 89.01(8) . . ?
C57 N10 C64 115.9(2) . . ?
C57 N10 Zn5 124.4(2) . . ?
C64 N10 Zn5 119.45(18) . . ?
C70 N11 C71 116.0(2) . . ?
C70 N11 Zn4 125.70(19) . . ?
C71 N11 Zn4 118.18(19) . . ?
C70 N12 C77 114.3(2) . . ?
C70 N12 Zn6 126.54(19) . . ?
C77 N12 Zn6 115.52(17) . . ?
C70 N12 Zn5 92.62(16) . . ?
C77 N12 Zn5 107.49(16) . . ?
Zn6 N12 Zn5 90.06(8) . . ?
C83 N13 C84 115.7(2) . . ?
C83 N13 Zn4 132.09(19) . . ?
C84 N13 Zn4 111.43(18) . . ?
C83 N14 C90 114.9(2) . . ?
C83 N14 Zn6 119.82(19) . . ?
C90 N14 Zn6 123.34(18) . . ?
C96 N15 C97 115.0(2) . . ?
C96 N15 Zn5 133.7(2) . . ?
C97 N15 Zn5 110.84(17) . . ?
C96 N16 C103 114.0(2) . . ?
C96 N16 Zn6 119.37(19) . . ?
C103 N16 Zn6 125.88(18) . . ?
C1 Zn1 N5 126.23(11) . . ?
C1 Zn1 N3 117.98(11) . . ?
N5 Zn1 N3 98.49(9) . . ?
C1 Zn1 N1 105.68(11) . . ?
N5 Zn1 N1 106.51(9) . . ?
N3 Zn1 N1 98.22(8) . . ?
C1 Zn1 Zn3 146.60(9) . . ?
N5 Zn1 Zn3 75.07(6) . . ?
N3 Zn1 Zn3 77.58(6) . . ?
N1 Zn1 Zn3 40.97(6) . . ?
C2 Zn2 N7 121.74(11) . . ?
C2 Zn2 N2 120.22(12) . . ?
N7 Zn2 N2 100.08(9) . . ?
C2 Zn2 N4 109.26(11) . . ?
N7 Zn2 N4 105.02(8) . . ?
N2 Zn2 N4 96.98(8) . . ?
C2 Zn2 Zn3 150.47(9) . . ?
N7 Zn2 Zn3 75.82(6) . . ?
N2 Zn2 Zn3 74.15(6) . . ?
N4 Zn2 Zn3 41.24(6) . . ?
N6 Zn3 N8 114.70(9) . . ?
N6 Zn3 N1 110.95(9) . . ?
N8 Zn3 N1 105.13(9) . . ?
N6 Zn3 N4 103.82(9) . . ?
N8 Zn3 N4 113.85(9) . . ?
N1 Zn3 N4 108.38(9) . . ?
N6 Zn3 Zn1 82.49(7) . . ?
N8 Zn3 Zn1 151.58(7) . . ?
N1 Zn3 Zn1 46.46(6) . . ?
N4 Zn3 Zn1 81.06(6) . . ?
N6 Zn3 Zn2 151.33(7) . . ?
N8 Zn3 Zn2 82.27(7) . . ?
N1 Zn3 Zn2 84.43(6) . . ?
N4 Zn3 Zn2 47.55(6) . . ?
Zn1 Zn3 Zn2 92.546(12) . . ?
C55 Zn4 N13 123.20(12) . . ?
C55 Zn4 N11 127.49(12) . . ?
N13 Zn4 N11 95.39(9) . . ?
C55 Zn4 N9 101.89(11) . . ?
N13 Zn4 N9 110.20(9) . . ?
N11 Zn4 N9 95.01(8) . . ?
C55 Zn4 Zn6 140.48(9) . . ?
N13 Zn4 Zn6 73.49(7) . . ?
N11 Zn4 Zn6 79.59(6) . . ?
N9 Zn4 Zn6 41.60(6) . . ?
C56 Zn5 N15 125.48(12) . . ?
C56 Zn5 N10 125.37(12) . . ?
N15 Zn5 N10 96.16(9) . . ?
C56 Zn5 N12 101.70(11) . . ?
N15 Zn5 N12 107.33(9) . . ?
N10 Zn5 N12 96.44(8) . . ?
C56 Zn5 Zn6 140.54(9) . . ?
N15 Zn5 Zn6 72.30(7) . . ?
N10 Zn5 Zn6 80.05(6) . . ?
N12 Zn5 Zn6 40.80(5) . . ?
N14 Zn6 N16 113.68(9) . . ?
N14 Zn6 N9 117.60(9) . . ?
N16 Zn6 N9 101.90(9) . . ?
N14 Zn6 N12 102.77(9) . . ?
N16 Zn6 N12 116.43(9) . . ?
N9 Zn6 N12 104.75(9) . . ?
N14 Zn6 Zn4 83.59(7) . . ?
N16 Zn6 Zn4 151.18(7) . . ?
N9 Zn6 Zn4 49.39(6) . . ?
N12 Zn6 Zn4 79.16(6) . . ?
N14 Zn6 Zn5 151.88(7) . . ?
N16 Zn6 Zn5 83.68(7) . . ?
N9 Zn6 Zn5 77.21(6) . . ?
N12 Zn6 Zn5 49.14(6) . . ?
Zn4 Zn6 Zn5 90.778(12) . . ?

loop_
_geom_bond_atom_site_label_1
_geom_bond_atom_site_label_2
_geom_bond_distance
_geom_bond_site_symmetry_2
_geom_bond_publ_flag
C1 Zn1 1.989(3) . ?
C1 H1A 0.9800 . ?
C1 H1B 0.9800 . ?
C1 H1C 0.9800 . ?
C2 Zn2 1.969(3) . ?
C2 H2A 0.9800 . ?
C2 H2B 0.9800 . ?
C2 H2C 0.9800 . ?
C3 N2 1.295(4) . ?
C3 N1 1.358(3) . ?
C3 H3 0.9500 . ?
C4 C5 1.389(4) . ?
C4 C9 1.403(4) . ?
C4 N1 1.441(3) . ?
C5 C6 1.387(4) . ?
C5 H5 0.9500 . ?
C6 C7 1.387(4) . ?
C6 H6 0.9500 . ?
C7 C8 1.380(5) . ?
C7 H7 0.9500 . ?
C8 C9 1.386(4) . ?
C8 H8 0.9500 . ?
C9 H9 0.9500 . ?
C10 C15 1.389(4) . ?
C10 C11 1.396(4) . ?
C10 N2 1.439(3) . ?
C11 C12 1.376(4) . ?
C11 H11 0.9500 . ?
C12 C13 1.401(4) . ?
C12 H12 0.9500 . ?
C13 C14 1.383(4) . ?
C13 H13 0.9500 . ?
C14 C15 1.389(4) . ?
C14 H14 0.9500 . ?
C15 H15 0.9500 . ?
C16 N3 1.302(3) . ?
C16 N4 1.359(3) . ?
C16 H16 0.9500 . ?
C17 C22 1.387(4) . ?
C17 C18 1.399(4) . ?
C17 N3 1.431(3) . ?
C18 C19 1.390(4) . ?
C18 H18 0.9500 . ?
C19 C20 1.378(4) . ?
C19 H19 0.9500 . ?
C20 C21 1.383(4) . ?
C20 H20 0.9500 . ?
C21 C22 1.390(4) . ?
C21 H21 0.9500 . ?
C22 H22 0.9500 . ?
C23 C28 1.393(4) . ?
C23 C24 1.397(4) . ?
C23 N4 1.436(3) . ?
C24 C25 1.386(4) . ?
C24 H24 0.9500 . ?
C25 C26 1.384(4) . ?
C25 H25 0.9500 . ?
C26 C27 1.388(4) . ?
C26 H26 0.9500 . ?
C27 C28 1.389(4) . ?
C27 H27 0.9500 . ?
C28 H28 0.9500 . ?
C29 N5 1.321(3) . ?
C29 N6 1.324(3) . ?
C29 H29 0.9500 . ?
C30 C35 1.393(4) . ?
C30 C31 1.398(4) . ?
C30 N5 1.436(3) . ?
C31 C32 1.391(4) . ?
C31 H31 0.9500 . ?
C32 C33 1.384(4) . ?
C32 H32 0.9500 . ?
C33 C34 1.387(4) . ?
C33 H33 0.9500 . ?
C34 C35 1.391(4) . ?
C34 H34 0.9500 . ?
C35 H35 0.9500 . ?
C36 C41 1.390(4) . ?
C36 C37 1.395(4) . ?
C36 N6 1.430(3) . ?
C37 C38 1.392(4) . ?
C37 H37 0.9500 . ?
C38 C39 1.383(4) . ?
C38 H38 0.9500 . ?
C39 C40 1.387(4) . ?
C39 H39 0.9500 . ?
C40 C41 1.389(4) . ?
C40 H40 0.9500 . ?
C41 H41 0.9500 . ?
C42 N7 1.312(4) . ?
C42 N8 1.327(4) . ?
C42 H42 0.9500 . ?
C43 C48 1.393(4) . ?
C43 C44 1.398(4) . ?
C43 N7 1.427(3) . ?
C44 C45 1.395(4) . ?
C44 H44 0.9500 . ?
C45 C46 1.372(5) . ?
C45 H45 0.9500 . ?
C46 C47 1.386(5) . ?
C46 H46 0.9500 . ?
C47 C48 1.382(4) . ?
C47 H47 0.9500 . ?
C48 H48 0.9500 . ?
C49 C54 1.392(4) . ?
C49 C50 1.399(4) . ?
C49 N8 1.429(4) . ?
C50 C51 1.379(4) . ?
C50 H50 0.9500 . ?
C51 C52 1.388(4) . ?
C51 H51 0.9500 . ?
C52 C53 1.387(4) . ?
C52 H52 0.9500 . ?
C53 C54 1.388(4) . ?
C53 H53 0.9500 . ?
C54 H54 0.9500 . ?
C55 Zn4 1.977(3) . ?
C55 H55A 0.9800 . ?
C55 H55B 0.9800 . ?
C55 H55C 0.9800 . ?
C56 Zn5 1.974(3) . ?
C56 H56A 0.9800 . ?
C56 H56B 0.9800 . ?
C56 H56C 0.9800 . ?
C57 N10 1.297(3) . ?
C57 N9 1.355(3) . ?
C57 H57 0.9500 . ?
C58 C59 1.394(4) . ?
C58 C63 1.396(4) . ?
C58 N9 1.438(3) . ?
C59 C60 1.391(4) . ?
C59 H59 0.9500 . ?
C60 C61 1.383(4) . ?
C60 H60 0.9500 . ?
C61 C62 1.375(4) . ?
C61 H61 0.9500 . ?
C62 C63 1.386(4) . ?
C62 H62 0.9500 . ?
C63 H63 0.9500 . ?
C64 C69 1.394(4) . ?
C64 C65 1.397(4) . ?
C64 N10 1.437(3) . ?
C65 C66 1.385(4) . ?
C65 H65 0.9500 . ?
C66 C67 1.382(5) . ?
C66 H66 0.9500 . ?
C67 C68 1.383(5) . ?
C67 H67 0.9500 . ?
C68 C69 1.385(4) . ?
C68 H68 0.9500 . ?
C69 H69 0.9500 . ?
C70 N11 1.306(3) . ?
C70 N12 1.348(3) . ?
C70 H70 0.9500 . ?
C71 C72 1.390(4) . ?
C71 C76 1.393(4) . ?
C71 N11 1.434(4) . ?
C72 C73 1.394(5) . ?
C72 H72 0.9500 . ?
C73 C74 1.395(7) . ?
C73 H73 0.9500 . ?
C74 C75 1.368(6) . ?
C74 H74 0.9500 . ?
C75 C76 1.382(5) . ?
C75 H75 0.9500 . ?
C76 H76 0.9500 . ?
C77 C78 1.393(4) . ?
C77 C82 1.395(4) . ?
C77 N12 1.436(3) . ?
C78 C79 1.386(4) . ?
C78 H78 0.9500 . ?
C79 C80 1.384(4) . ?
C79 H79 0.9500 . ?
C80 C81 1.390(4) . ?
C80 H80 0.9500 . ?
C81 C82 1.392(4) . ?
C81 H81 0.9500 . ?
C82 H82 0.9500 . ?
C83 N13 1.318(4) . ?
C83 N14 1.326(3) . ?
C83 H83 0.9500 . ?
C84 C89 1.392(4) . ?
C84 C85 1.398(4) . ?
C84 N13 1.431(3) . ?
C85 C86 1.396(4) . ?
C85 H85 0.9500 . ?
C86 C87 1.378(5) . ?
C86 H86 0.9500 . ?
C87 C88 1.374(5) . ?
C87 H87 0.9500 . ?
C88 C89 1.394(4) . ?
C88 H88 0.9500 . ?
C89 H89 0.9500 . ?
C90 C95 1.393(4) . ?
C90 C91 1.397(4) . ?
C90 N14 1.434(4) . ?
C91 C92 1.390(4) . ?
C91 H91 0.9500 . ?
C92 C93 1.378(5) . ?
C92 H92 0.9500 . ?
C93 C94 1.383(4) . ?
C93 H93 0.9500 . ?
C94 C95 1.388(4) . ?
C94 H94 0.9500 . ?
C95 H95 0.9500 . ?
C96 N15 1.317(3) . ?
C96 N16 1.325(3) . ?
C96 H96 0.9500 . ?
C97 C98 1.398(4) . ?
C97 C102 1.399(4) . ?
C97 N15 1.429(3) . ?
C98 C99 1.389(4) . ?
C98 H98 0.9500 . ?
C99 C100 1.397(4) . ?
C99 H99 0.9500 . ?
C100 C101 1.383(4) . ?
C100 H100 0.9500 . ?
C101 C102 1.388(4) . ?
C101 H101 0.9500 . ?
C102 H102 0.9500 . ?
C103 C108 1.386(4) . ?
C103 C104 1.397(4) . ?
C103 N16 1.432(3) . ?
C104 C105 1.393(4) . ?
C104 H104 0.9500 . ?
C105 C106 1.371(4) . ?
C105 H105 0.9500 . ?
C106 C107 1.385(5) . ?
C106 H106 0.9500 . ?
C107 C108 1.395(4) . ?
C107 H107 0.9500 . ?
C108 H108 0.9500 . ?
N1 Zn3 2.045(2) . ?
N1 Zn1 2.261(2) . ?
N2 Zn2 2.073(2) . ?
N3 Zn1 2.073(2) . ?
N4 Zn3 2.061(2) . ?
N4 Zn2 2.307(2) . ?
N5 Zn1 2.045(2) . ?
N6 Zn3 1.997(2) . ?
N7 Zn2 2.045(2) . ?
N8 Zn3 2.004(2) . ?
N9 Zn6 2.051(2) . ?
N9 Zn4 2.346(2) . ?
N10 Zn5 2.052(2) . ?
N11 Zn4 2.051(2) . ?
N12 Zn6 2.054(2) . ?
N12 Zn5 2.378(2) . ?
N13 Zn4 2.050(2) . ?
N14 Zn6 2.000(2) . ?
N15 Zn5 2.044(2) . ?
N16 Zn6 2.003(2) . ?
Zn1 Zn3 3.1164(4) . ?
Zn2 Zn3 3.1254(5) . ?
Zn4 Zn6 3.0893(5) . ?
Zn5 Zn6 3.1435(4) . ?
